data_2016378
loop_
_publ_author_name
'Genivaldo J\'ulio Perp\'etuo'
'Jan Janczak'

_publ_section_title
;
 Bis(dihydronium) naphthalene-1,5-disulfonate
;
_journal_coeditor_code GD3169
_journal_issue 1
_journal_name_full 'Acta Crystallographica Section C'
_journal_page_first o21
_journal_page_last o23
_journal_paper_doi 10.1107/S0108270107063342
_journal_volume 64
_journal_year 2008
_chemical_formula_iupac '2H5 O2 +, C10 H6 O6 S2 2-'
_chemical_formula_moiety '2(H5 O2 +), C10 H6 O6 S2 2-'
_chemical_formula_sum 'C10 H16 O10 S2'
_chemical_formula_weight 360.37
_chemical_name_systematic
;
Bis(dihydronium) naphthalene-1,5-disulfonate
;
_space_group_IT_number 15
_symmetry_cell_setting monoclinic
_symmetry_space_group_name_Hall '-C 2yc'
_symmetry_space_group_name_H-M 'C 1 2/c 1'
_atom_sites_solution_hydrogens geom
_atom_sites_solution_primary direct
_atom_sites_solution_secondary difmap
_audit_creation_method SHELXL-97
_cell_angle_alpha 90.00
_cell_angle_beta 95.080(10)
_cell_angle_gamma 90.00
_cell_formula_units_Z 4
_cell_length_a 9.1183(18)
_cell_length_b 7.1051(14)
_cell_length_c 22.954(4)
_cell_measurement_reflns_used 1082
_cell_measurement_temperature 295(2)
_cell_measurement_theta_max 28.87
_cell_measurement_theta_min 3.56
_cell_volume 1481.3(5)
_computing_cell_refinement
;
CrysAlis CCD (Oxford Diffraction, 2005)
;
_computing_data_collection
;
CrysAlis CCD (Oxford Diffraction, 2005)
;
_computing_data_reduction
;
CrysAlis RED (Oxford Diffraction, 2005)
;
_computing_molecular_graphics 'SHELXTL (Sheldrick, 1990b)'
_computing_publication_material 'SHELXL97 (Sheldrick, 1997)'
_computing_structure_refinement 'SHELXL97 (Sheldrick, 1997)'
_computing_structure_solution 'SHELXS97 (Sheldrick, 1990a)'
_diffrn_ambient_temperature 295(2)
_diffrn_detector_area_resol_mean '1024x1024 with blocks 2x2'
_diffrn_measured_fraction_theta_full 0.989
_diffrn_measured_fraction_theta_max 0.938
_diffrn_measurement_device_type 'Kuma KM-4 diffractometer with CCD area detector'
_diffrn_measurement_method \w-scan
_diffrn_radiation_monochromator graphite
_diffrn_radiation_source 'fine-focus sealed tube'
_diffrn_radiation_type MoK\a
_diffrn_radiation_wavelength 0.71073
_diffrn_reflns_av_R_equivalents 0.0173
_diffrn_reflns_av_sigmaI/netI 0.0129
_diffrn_reflns_limit_h_max 12
_diffrn_reflns_limit_h_min -11
_diffrn_reflns_limit_k_max 9
_diffrn_reflns_limit_k_min -9
_diffrn_reflns_limit_l_max 28
_diffrn_reflns_limit_l_min -31
_diffrn_reflns_number 9288
_diffrn_reflns_theta_full 28.00
_diffrn_reflns_theta_max 28.87
_diffrn_reflns_theta_min 3.56
_exptl_absorpt_coefficient_mu 0.409
_exptl_absorpt_correction_T_max 0.961
_exptl_absorpt_correction_T_min 0.884
_exptl_absorpt_correction_type analytical
_exptl_absorpt_process_details
;
face-indexed, SHELXTL (Sheldrick, 1990b)
;
_exptl_crystal_colour colourless
_exptl_crystal_density_diffrn 1.616
_exptl_crystal_density_meas 1.61
_exptl_crystal_density_method floatation
_exptl_crystal_description plate
_exptl_crystal_F_000 752
_exptl_crystal_size_max 0.32
_exptl_crystal_size_mid 0.28
_exptl_crystal_size_min 0.11
_refine_diff_density_max 0.283
_refine_diff_density_min -0.279
_refine_ls_extinction_coef 0.0378(15)
_refine_ls_extinction_expression Fc^*^=kFc[1+0.001xFc^2^\l^3^/sin(2\q)]^-1/4^
_refine_ls_extinction_method SHELXL97
_refine_ls_goodness_of_fit_ref 1.064
_refine_ls_hydrogen_treatment mixed
_refine_ls_matrix_type full
_refine_ls_number_parameters 116
_refine_ls_number_reflns 1835
_refine_ls_number_restraints 0
_refine_ls_restrained_S_all 1.064
_refine_ls_R_factor_all 0.0356
_refine_ls_R_factor_gt 0.0299
_refine_ls_shift/su_max 0.001
_refine_ls_shift/su_mean 0.000
_refine_ls_structure_factor_coef Fsqd
_refine_ls_weighting_details 'calc w=1/[\s^2^(Fo^2^)+(0.0381P)^2^+0.9846P] where P=(Fo^2^+2Fc^2^)/3'
_refine_ls_weighting_scheme calc
_refine_ls_wR_factor_gt 0.0743
_refine_ls_wR_factor_ref 0.0773
_reflns_number_gt 1575
_reflns_number_total 1835
_reflns_threshold_expression >2sigma(I)
_cod_data_source_file gd3169.cif
_cod_data_source_block I
_cod_original_sg_symbol_H-M 'C 2/c'
_cod_database_code 2016378
_cod_database_fobs_code 2016378

loop_
_symmetry_equiv_pos_as_xyz
'x, y, z'
'-x, y, -z+1/2'
'x+1/2, y+1/2, z'
'-x+1/2, y+1/2, -z+1/2'
'-x, -y, -z'
'x, -y, z-1/2'
'-x+1/2, -y+1/2, -z'
'x+1/2, -y+1/2, z-1/2'

loop_
_atom_site_type_symbol
_atom_site_label
_atom_site_fract_x
_atom_site_fract_y
_atom_site_fract_z
_atom_site_U_iso_or_equiv
_atom_site_adp_type
_atom_site_calc_flag
_atom_site_refinement_flags
_atom_site_occupancy
S S1 0.43372(4) 0.15337(5) 0.636456(13) 0.03117(14) Uani d . 1
O O1 0.51167(12) 0.00295(15) 0.67039(4) 0.0380(3) Uani d . 1
O O2 0.29174(12) 0.19037(17) 0.65773(4) 0.0417(3) Uani d . 1
O O3 0.52443(14) 0.31903(15) 0.63376(5) 0.0460(3) Uani d . 1
C C1 0.25634(16) 0.0434(2) 0.54291(6) 0.0339(3) Uani d . 1
H H1 0.1809 0.0663 0.5667 0.041 Uiso calc R 1
C C2 0.39923(15) 0.06717(19) 0.56418(5) 0.0281(3) Uani d . 1
C C3 0.51847(15) 0.03049(18) 0.52944(5) 0.0269(3) Uani d . 1
C C4 0.66794(16) 0.0504(2) 0.55032(6) 0.0325(3) Uani d . 1
H H4 0.6921 0.0876 0.5888 0.039 Uiso calc R 1
C C5 0.77700(16) 0.0160(2) 0.51518(6) 0.0363(3) Uani d . 1
H H5 0.8747 0.0319 0.5297 0.044 Uiso calc R 1
O O4 0.75030(15) 0.0361(2) 0.74097(5) 0.0461(3) Uani d . 1
H H41 0.664(3) 0.028(3) 0.7222(11) 0.069 Uiso d . 1
H H42 0.736(2) 0.103(4) 0.7690(11) 0.069 Uiso d . 1
O O5 0.9387(2) 0.1384(2) 0.68043(10) 0.0664(7) Uani d . 1
H H51 0.962(4) 0.060(6) 0.6578(15) 0.099 Uiso d . 1
H H52 0.960(4) 0.254(6) 0.6733(16) 0.099 Uiso d . 1
H H2 0.836(4) 0.094(4) 0.7213(13) 0.069 Uiso d . 1

loop_
_atom_site_aniso_label
_atom_site_aniso_U_11
_atom_site_aniso_U_22
_atom_site_aniso_U_33
_atom_site_aniso_U_12
_atom_site_aniso_U_13
_atom_site_aniso_U_23
S1 0.0441(2) 0.0285(2) 0.02254(18) 0.00090(14) 0.01200(13) -0.00211(12)
O1 0.0476(6) 0.0383(6) 0.0279(5) 0.0014(5) 0.0028(4) 0.0012(4)
O2 0.0488(6) 0.0502(7) 0.0285(5) 0.0094(5) 0.0162(4) -0.0016(5)
O3 0.0657(7) 0.0324(6) 0.0427(6) -0.0084(5) 0.0205(5) -0.0095(5)
C1 0.0356(7) 0.0376(7) 0.0304(7) 0.0026(6) 0.0128(5) 0.0006(6)
C2 0.0383(7) 0.0256(6) 0.0215(6) 0.0023(5) 0.0094(5) 0.0008(5)
C3 0.0360(7) 0.0230(6) 0.0228(6) 0.0019(5) 0.0083(5) 0.0015(5)
C4 0.0397(7) 0.0341(7) 0.0242(6) 0.0006(6) 0.0050(5) -0.0017(5)
C5 0.0340(7) 0.0414(8) 0.0338(7) -0.0011(6) 0.0055(6) -0.0003(6)
O4 0.0442(6) 0.0575(8) 0.0373(6) -0.0024(6) 0.0082(5) -0.0120(5)
O5 0.0756(13) 0.0470(7) 0.0898(16) -0.0114(8) 0.0442(12) -0.0162(8)

loop_
_atom_type_symbol
_atom_type_description
_atom_type_scat_dispersion_real
_atom_type_scat_dispersion_imag
_atom_type_scat_source
C C 0.0033 0.0016 'International Tables Vol C Tables 4.2.6.8 and 6.1.1.4'
H H 0.0000 0.0000 'International Tables Vol C Tables 4.2.6.8 and 6.1.1.4'
O O 0.0106 0.0060 'International Tables Vol C Tables 4.2.6.8 and 6.1.1.4'
S S 0.1246 0.1234 'International Tables Vol C Tables 4.2.6.8 and 6.1.1.4'

loop_
_geom_angle_atom_site_label_1
_geom_angle_atom_site_label_2
_geom_angle_atom_site_label_3
_geom_angle_site_symmetry_1
_geom_angle_site_symmetry_3
_geom_angle
_geom_angle_publ_flag
O3 S1 O2 . . 113.54(7) y
O3 S1 O1 . . 111.35(7) y
O2 S1 O1 . . 111.02(7) y
O3 S1 C2 . . 107.27(7) y
O2 S1 C2 . . 106.80(7) y
O1 S1 C2 . . 106.42(6) y
C2 C1 C5 . 5_656 119.82(13) ?
C2 C1 H1 . . 120.1 ?
C5 C1 H1 5_656 . 120.1 ?
C1 C2 C3 . . 121.94(12) ?
C1 C2 S1 . . 117.66(10) ?
C3 C2 S1 . . 120.37(10) ?
C4 C3 C2 . . 123.52(12) ?
C4 C3 C3 . 5_656 119.38(15) ?
C2 C3 C3 . 5_656 117.10(15) ?
C5 C4 C3 . . 121.11(13) ?
C5 C4 H4 . . 119.4 ?
C3 C4 H4 . . 119.4 ?
C4 C5 C1 . 5_656 120.63(14) ?
C4 C5 H5 . . 119.7 ?
C1 C5 H5 5_656 . 119.7 ?
H41 O4 H42 . . 103(2) ?
H41 O4 H2 . . 120(2) ?
H42 O4 H2 . . 107(2) ?
H51 O5 H52 . . 118(4) ?

loop_
_geom_bond_atom_site_label_1
_geom_bond_atom_site_label_2
_geom_bond_site_symmetry_2
_geom_bond_distance
_geom_bond_publ_flag
S1 O3 . 1.4431(12) y
S1 O2 . 1.4475(11) y
S1 O1 . 1.4683(11) y
S1 C2 . 1.7703(13) y
C1 C2 . 1.361(2) y
C1 C5 5_656 1.406(2) y
C1 H1 . 0.9300 ?
C2 C3 . 1.4281(18) y
C3 C4 . 1.411(2) y
C3 C3 5_656 1.431(2) y
C4 C5 . 1.357(2) y
C4 H4 . 0.9300 ?
C5 C1 5_656 1.406(2) ?
C5 H5 . 0.9300 ?
O4 H41 . 0.86(3) ?
O4 H42 . 0.82(3) ?
O4 H2 . 1.02(4) ?
O5 H51 . 0.80(4) ?
O5 H52 . 0.86(4) ?

loop_
_geom_hbond_atom_site_label_D
_geom_hbond_atom_site_label_H
_geom_hbond_atom_site_label_A
_geom_hbond_site_symmetry_A
_geom_hbond_distance_DH
_geom_hbond_distance_HA
_geom_hbond_distance_DA
_geom_hbond_angle_DHA
_geom_hbond_publ_flag
O4 H2 O5 . 1.02(4) 1.42(4) 2.416(2) 163(3) y
O4 H41 O1 . 0.86(3) 1.76(3) 2.6059(19) 167(2) y
O4 H42 O2 2_656 0.82(3) 1.83(3) 2.6294(17) 164(2) y
O5 H51 O3 3_545 0.80(4) 1.90(4) 2.6562(19) 156(4) y
O5 H52 O1 3 0.86(4) 1.83(4) 2.6891(19) 171(4) y
